data_7129570
loop_
_publ_author_name
'Schaper, Gerrit'
'Wenzel, Marco'
'Schwarzenbolz, Uwe'
'Steup, Johannes'
'Hennersdorf, Felix'
'Henle, Thomas'
'Lindoy, Leonard F.'
'Weigand, Jan J.'

_publ_section_title
;
 Insights at the molecular level into the formation of oxo-bridged
 trinuclear uranyl complexes
;
_journal_name_full 'Chemical Communications'
_journal_paper_doi 10.1039/D1CC06310C
_journal_year 2022
_chemical_absolute_configuration ad
_chemical_formula_moiety 'C22 H27 N O10'
_chemical_formula_sum 'C22 H27 N O10'
_chemical_formula_weight 465.44
_space_group_crystal_system orthorhombic
_space_group_IT_number 19
_space_group_name_Hall 'P 2ac 2ab'
_space_group_name_H-M_alt 'P 21 21 21'
_atom_sites_solution_hydrogens geom
_audit_creation_date 2021-11-02
_audit_creation_method
;
Olex2 1.3-ac4
(compiled 2020.11.27 svn.r5f609507 for Rigaku Oxford Diffraction, GUI svn.r6214)
;
_audit_update_record
;
2021-11-02 deposited with the CCDC.	2022-01-05 downloaded from the CCDC.
;
_cell_angle_alpha 90
_cell_angle_beta 90
_cell_angle_gamma 90
_cell_formula_units_Z 4
_cell_length_a 5.74940(10)
_cell_length_b 14.25760(10)
_cell_length_c 28.6021(3)
_cell_measurement_reflns_used 7401
_cell_measurement_temperature 100.00(10)
_cell_measurement_theta_max 76.4040
_cell_measurement_theta_min 3.4510
_cell_volume 2344.59(5)
_computing_cell_refinement 'CrysAlisPro 1.171.38.41 (Rigaku OD, 2015)'
_computing_data_collection 'CrysAlisPro 1.171.38.41 (Rigaku OD, 2015)'
_computing_data_reduction 'CrysAlisPro 1.171.38.41 (Rigaku OD, 2015)'
_computing_molecular_graphics 'Olex2 1.3-ac4 (Dolomanov et al., 2009)'
_computing_publication_material 'Olex2 1.3-ac4 (Dolomanov et al., 2009)'
_computing_structure_refinement 'SHELXL 2018/3 (Sheldrick, 2015)'
_computing_structure_solution 'SHELXT 2018/2 (Sheldrick, 2018)'
_diffrn_ambient_temperature 100.00(10)
_diffrn_detector_area_resol_mean 5.2850
_diffrn_detector_type AtlasS2
_diffrn_measured_fraction_theta_full 1.000
_diffrn_measured_fraction_theta_max 0.986
_diffrn_measurement_details
;
List of Runs (angles in degrees, time in seconds):

  # Type    Start    End  Width  t~exp~   \w     \q     \k     \f   Frames
#--------------------------------------------------------------------------
  1  \w    -79.00  -1.00   0.50    0.50    --  -38.50 109.00 149.00  156
  2  \w    -19.00   8.00   0.50    0.50    --   42.62 -74.00 -62.00   54
  3  \w    115.00 156.00   0.50    1.00    --  111.00  74.00  65.00   82
  4  \w     64.00 115.00   0.50    1.00    --  111.00 -50.00 134.00  102
  5  \w     50.00  78.00   0.50    1.00    --  111.00-109.00  52.00   56
  6  \w    -55.00  -6.00   0.50    0.50    --  -38.50 125.00-180.00   98
  7  \w    -87.00  -6.00   0.50    0.50    --  -38.50 125.00 -60.00  162
  8  \w     36.00 115.00   0.50    1.00    --  111.00 -30.00 -60.00  158
  9  \w     42.00 141.00   0.50    1.00    --  111.00 -77.00 150.00  198
 10  \w     98.00 175.00   0.50    1.00    --  111.00 125.00  90.00  154
 11  \w     68.00  95.00   0.50    1.00    --  111.00-125.00  30.00   54
 12  \w     88.00 178.00   0.50    1.00    --  111.00  30.00   0.00  180
;
_diffrn_measurement_device 'four-circle diffractometer'
_diffrn_measurement_device_type 'SuperNova, Dual, Cu at zero, AtlasS2'
_diffrn_measurement_method '\w scans'
_diffrn_radiation_type CuK\a
_diffrn_radiation_wavelength 1.54184
_diffrn_reflns_av_R_equivalents 0.0414
_diffrn_reflns_av_unetI/netI 0.0496
_diffrn_reflns_Laue_measured_fraction_full 1.000
_diffrn_reflns_Laue_measured_fraction_max 0.986
_diffrn_reflns_limit_h_max 7
_diffrn_reflns_limit_h_min -6
_diffrn_reflns_limit_k_max 14
_diffrn_reflns_limit_k_min -17
_diffrn_reflns_limit_l_max 29
_diffrn_reflns_limit_l_min -36
_diffrn_reflns_number 10772
_diffrn_reflns_point_group_measured_fraction_full 1.000
_diffrn_reflns_point_group_measured_fraction_max 0.977
_diffrn_reflns_theta_full 67.684
_diffrn_reflns_theta_max 76.627
_diffrn_reflns_theta_min 3.090
_exptl_absorpt_coefficient_mu 0.889
_exptl_absorpt_correction_T_max 0.915
_exptl_absorpt_correction_T_min 0.810
_exptl_absorpt_correction_type gaussian
_exptl_absorpt_process_details
;
CrysAlisPro 1.171.38.41 (Rigaku Oxford Diffraction, 2015)
Numerical absorption correction based on gaussian integration over
			a multifaceted crystal model
Empirical absorption correction using spherical harmonics,
 implemented in SCALE3 ABSPACK scaling algorithm.
;
_exptl_crystal_colour 'clear colourless'
_exptl_crystal_colour_lustre clear
_exptl_crystal_colour_primary colourless
_exptl_crystal_density_diffrn 1.319
_exptl_crystal_description block
_exptl_crystal_F_000 984
_exptl_crystal_size_max 0.415
_exptl_crystal_size_mid 0.156
_exptl_crystal_size_min 0.126
_refine_diff_density_max 0.259
_refine_diff_density_min -0.276
_refine_diff_density_rms 0.057
_refine_ls_abs_structure_details
;
 Flack x determined using 1881 quotients [(I+)-(I-)]/[(I+)+(I-)]
 (Parsons, Flack and Wagner, Acta Cryst. B69 (2013) 249-259).
;
_refine_ls_abs_structure_Flack -0.07(9)
_refine_ls_extinction_method none
_refine_ls_goodness_of_fit_ref 1.048
_refine_ls_hydrogen_treatment constr
_refine_ls_matrix_type full
_refine_ls_number_parameters 303
_refine_ls_number_reflns 4828
_refine_ls_number_restraints 0
_refine_ls_restrained_S_all 1.048
_refine_ls_R_factor_all 0.0444
_refine_ls_R_factor_gt 0.0433
_refine_ls_shift/su_max 0.000
_refine_ls_shift/su_mean 0.000
_refine_ls_structure_factor_coef Fsqd
_refine_ls_weighting_details 'w=1/[\s^2^(Fo^2^)+(0.0774P)^2^+0.1257P] where P=(Fo^2^+2Fc^2^)/3'
_refine_ls_weighting_scheme calc
_refine_ls_wR_factor_gt 0.1154
_refine_ls_wR_factor_ref 0.1173
_reflns_Friedel_coverage 0.710
_reflns_Friedel_fraction_full 1.000
_reflns_Friedel_fraction_max 0.965
_reflns_number_gt 4676
_reflns_number_total 4828
_reflns_threshold_expression 'I > 2\s(I)'
_cod_data_source_file d1cc06310c2.cif
_cod_data_source_block ii
_cod_database_code 7129570
_shelx_shelxl_version_number 2018/3
_shelx_space_group_comment
;
The symmetry employed for this shelxl refinement is uniquely defined
by the following loop, which should always be used as a source of
symmetry information in preference to the above space-group names.
They are only intended as comments.
;
_olex2_refinement_description
;
1. Fixed Uiso
 At 1.2 times of:
  All C(H) groups, All C(H,H) groups
 At 1.5 times of:
  All C(H,H,H) groups
2.a Ternary CH refined with riding coordinates:
 C1(H1), C4(H4), C5(H5), C8(H8), C11(H11)
2.b Secondary CH2 refined with riding coordinates:
 C12(H12A,H12B)
2.c Aromatic/amide H refined with riding coordinates:
 C15(H15), C17(H17), C18(H18), C20(H20), C21(H21)
2.d Idealised Me refined as rotating group:
 C3(H3A,H3B,H3C), C7(H7A,H7B,H7C), C10(H10A,H10B,H10C), C14(H14A,H14B,H14C),
 C22(H22A,H22B,H22C)
;
_olex2_submission_special_instructions 'No special instructions were received'
_oxdiff_exptl_absorpt_empirical_details
;
Empirical correction (ABSPACK) includes:
- Absorption correction using spherical harmonics
- Frame scaling
- Detector area scaling
;

loop_
_space_group_symop_operation_xyz
'x, y, z'
'-x+1/2, -y, z+1/2'
'-x, y+1/2, -z+1/2'
'x+1/2, -y+1/2, -z'

loop_
_atom_site_label
_atom_site_type_symbol
_atom_site_fract_x
_atom_site_fract_y
_atom_site_fract_z
_atom_site_U_iso_or_equiv
_atom_site_adp_type
_atom_site_occupancy
_atom_site_site_symmetry_order
_atom_site_calc_flag
_atom_site_refinement_flags_posn
_atom_site_refinement_flags_adp
_atom_site_refinement_flags_occupancy
_atom_site_disorder_assembly
_atom_site_disorder_group
O1 O 0.7534(3) 0.75451(10) 0.39798(5) 0.0163(3) Uani 1 1 d . . . . .
O2 O 0.7275(3) 0.65288(11) 0.45826(5) 0.0186(3) Uani 1 1 d . . . . .
O3 O 1.1129(3) 0.64278(14) 0.47217(6) 0.0279(4) Uani 1 1 d . . . . .
O4 O 0.3150(3) 0.58892(11) 0.32135(5) 0.0161(3) Uani 1 1 d . . . . .
O5 O 0.4778(3) 0.49197(13) 0.26796(6) 0.0256(4) Uani 1 1 d . . . . .
O6 O 0.5608(3) 0.74434(11) 0.27671(5) 0.0169(3) Uani 1 1 d . . . . .
O7 O 0.1936(3) 0.80032(14) 0.27541(6) 0.0271(4) Uani 1 1 d . . . . .
O8 O 0.5827(3) 0.91982(11) 0.34980(6) 0.0192(3) Uani 1 1 d . . . . .
O9 O 0.7517(3) 1.05578(11) 0.32990(7) 0.0247(4) Uani 1 1 d . . . . .
O10 O 0.6088(3) 0.07251(11) 0.45895(6) 0.0231(4) Uani 1 1 d . . . . .
N1 N 0.6181(3) 0.50351(13) 0.39302(6) 0.0170(4) Uani 1 1 d . . . . .
C1 C 0.7631(4) 0.65807(14) 0.40933(7) 0.0160(4) Uani 1 1 d . . . . .
H1 H 0.913796 0.631102 0.400639 0.019 Uiso 1 1 calc R U . . .
C2 C 0.9172(4) 0.64521(15) 0.48641(7) 0.0166(4) Uani 1 1 d . . . . .
C3 C 0.8432(4) 0.63829(16) 0.53642(8) 0.0210(5) Uani 1 1 d . . . . .
H3A H 0.700279 0.671997 0.540735 0.032 Uiso 1 1 calc R U . . .
H3B H 0.961423 0.664834 0.556091 0.032 Uiso 1 1 calc R U . . .
H3C H 0.820500 0.573603 0.544536 0.032 Uiso 1 1 calc R U . . .
C4 C 0.5638(4) 0.60278(15) 0.38755(7) 0.0145(4) Uani 1 1 d . . . . .
H4 H 0.418185 0.617413 0.403790 0.017 Uiso 1 1 calc R U . . .
C5 C 0.5391(4) 0.62476(15) 0.33549(7) 0.0145(4) Uani 1 1 d . . . . .
H5 H 0.662587 0.593208 0.317858 0.017 Uiso 1 1 calc R U . . .
C6 C 0.3087(4) 0.51971(16) 0.28857(8) 0.0188(4) Uani 1 1 d . . . . .
C7 C 0.0655(4) 0.4859(2) 0.28233(9) 0.0303(6) Uani 1 1 d . . . . .
H7A H -0.009744 0.482321 0.312242 0.045 Uiso 1 1 calc R U . . .
H7B H 0.067404 0.424856 0.268162 0.045 Uiso 1 1 calc R U . . .
H7C H -0.017854 0.528692 0.262572 0.045 Uiso 1 1 calc R U . . .
C8 C 0.5478(4) 0.72945(14) 0.32638(7) 0.0139(4) Uani 1 1 d . . . . .
H8 H 0.409553 0.760194 0.339308 0.017 Uiso 1 1 calc R U . . .
C9 C 0.3693(4) 0.77908(15) 0.25500(8) 0.0176(4) Uani 1 1 d . . . . .
C10 C 0.4034(5) 0.78385(16) 0.20335(7) 0.0234(5) Uani 1 1 d . . . . .
H10A H 0.566583 0.787978 0.196502 0.035 Uiso 1 1 calc R U . . .
H10B H 0.325411 0.838167 0.191212 0.035 Uiso 1 1 calc R U . . .
H10C H 0.340298 0.728460 0.189094 0.035 Uiso 1 1 calc R U . . .
C11 C 0.7678(4) 0.76941(15) 0.34848(7) 0.0157(4) Uani 1 1 d . . . . .
H11 H 0.903119 0.735668 0.336202 0.019 Uiso 1 1 calc R U . . .
C12 C 0.8000(4) 0.87320(16) 0.34012(8) 0.0181(4) Uani 1 1 d . . . . .
H12A H 0.921036 0.897446 0.360411 0.022 Uiso 1 1 calc R U . . .
H12B H 0.845724 0.884229 0.307942 0.022 Uiso 1 1 calc R U . . .
C13 C 0.5799(4) 1.01276(16) 0.34052(8) 0.0187(4) Uani 1 1 d . . . . .
C14 C 0.3404(4) 1.05177(17) 0.34524(10) 0.0278(5) Uani 1 1 d . . . . .
H14A H 0.242712 1.026158 0.321196 0.042 Uiso 1 1 calc R U . . .
H14B H 0.345768 1.118798 0.342230 0.042 Uiso 1 1 calc R U . . .
H14C H 0.278441 1.035476 0.375334 0.042 Uiso 1 1 calc R U . . .
C15 C 0.4732(4) 0.45356(15) 0.41538(7) 0.0163(4) Uani 1 1 d . . . . .
H15 H 0.336534 0.481064 0.426109 0.020 Uiso 1 1 calc R U . . .
C16 C 0.5146(4) 0.35335(14) 0.42488(7) 0.0155(4) Uani 1 1 d . . . . .
C17 C 0.3451(4) 0.30176(16) 0.44856(7) 0.0171(4) Uani 1 1 d . . . . .
H17 H 0.206304 0.330447 0.457153 0.020 Uiso 1 1 calc R U . . .
C18 C 0.3821(4) 0.20788(16) 0.45942(8) 0.0189(4) Uani 1 1 d . . . . .
H18 H 0.268794 0.174165 0.475435 0.023 Uiso 1 1 calc R U . . .
C19 C 0.5886(4) 0.16445(15) 0.44629(7) 0.0172(4) Uani 1 1 d . . . . .
C20 C 0.7584(4) 0.21468(15) 0.42223(7) 0.0174(4) Uani 1 1 d . . . . .
H20 H 0.895845 0.185597 0.413074 0.021 Uiso 1 1 calc R U . . .
C21 C 0.7201(4) 0.30891(15) 0.41203(7) 0.0167(4) Uani 1 1 d . . . . .
H21 H 0.834214 0.342773 0.396326 0.020 Uiso 1 1 calc R U . . .
C22 C 0.8297(4) 0.02836(15) 0.45336(9) 0.0222(5) Uani 1 1 d . . . . .
H22A H 0.870032 0.026895 0.420798 0.033 Uiso 1 1 calc R U . . .
H22B H 0.822385 -0.034547 0.465231 0.033 Uiso 1 1 calc R U . . .
H22C H 0.945446 0.063044 0.470292 0.033 Uiso 1 1 calc R U . . .

loop_
_atom_site_aniso_label
_atom_site_aniso_U_11
_atom_site_aniso_U_22
_atom_site_aniso_U_33
_atom_site_aniso_U_23
_atom_site_aniso_U_13
_atom_site_aniso_U_12
O1 0.0187(7) 0.0161(7) 0.0141(7) 0.0002(5) -0.0003(6) -0.0012(6)
O2 0.0150(7) 0.0265(8) 0.0144(7) 0.0011(6) -0.0029(6) 0.0005(6)
O3 0.0161(8) 0.0427(10) 0.0251(8) 0.0035(7) -0.0028(7) 0.0003(8)
O4 0.0119(7) 0.0192(7) 0.0171(7) -0.0025(6) -0.0004(5) -0.0002(6)
O5 0.0194(8) 0.0299(8) 0.0274(8) -0.0112(7) 0.0026(7) 0.0021(8)
O6 0.0172(7) 0.0197(7) 0.0139(7) 0.0017(5) 0.0010(6) 0.0039(6)
O7 0.0172(8) 0.0389(9) 0.0254(8) 0.0102(7) 0.0024(6) 0.0097(7)
O8 0.0178(8) 0.0149(7) 0.0251(8) 0.0008(6) 0.0040(6) 0.0004(6)
O9 0.0192(8) 0.0173(7) 0.0376(9) 0.0020(7) 0.0015(7) -0.0019(7)
O10 0.0196(8) 0.0158(7) 0.0339(9) 0.0040(6) 0.0003(7) -0.0018(6)
N1 0.0171(8) 0.0171(8) 0.0169(8) 0.0019(7) -0.0009(7) 0.0002(7)
C1 0.0156(10) 0.0179(9) 0.0144(9) 0.0004(7) -0.0008(8) 0.0007(9)
C2 0.0156(10) 0.0154(9) 0.0189(10) 0.0022(7) -0.0036(8) -0.0007(8)
C3 0.0222(11) 0.0245(10) 0.0164(10) 0.0011(8) -0.0032(9) 0.0010(9)
C4 0.0129(9) 0.0160(9) 0.0146(9) 0.0003(7) 0.0014(8) -0.0004(8)
C5 0.0126(9) 0.0155(9) 0.0153(9) -0.0010(7) 0.0005(8) -0.0002(7)
C6 0.0177(10) 0.0211(10) 0.0176(9) -0.0022(8) -0.0019(8) 0.0008(8)
C7 0.0205(11) 0.0391(14) 0.0312(12) -0.0163(11) 0.0011(10) -0.0069(11)
C8 0.0135(10) 0.0149(9) 0.0131(9) -0.0003(7) 0.0029(7) 0.0009(7)
C9 0.0176(10) 0.0158(9) 0.0193(10) 0.0024(7) -0.0005(8) 0.0008(8)
C10 0.0321(12) 0.0225(10) 0.0155(10) 0.0019(8) -0.0026(9) 0.0040(10)
C11 0.0152(10) 0.0159(9) 0.0161(9) 0.0007(7) -0.0002(8) 0.0010(8)
C12 0.0136(10) 0.0179(10) 0.0227(10) 0.0009(8) 0.0034(8) -0.0009(8)
C13 0.0180(10) 0.0162(10) 0.0220(10) 0.0001(8) -0.0027(8) -0.0018(9)
C14 0.0177(11) 0.0218(11) 0.0439(14) 0.0005(10) 0.0003(10) 0.0017(10)
C15 0.0154(10) 0.0194(10) 0.0142(9) 0.0001(7) -0.0009(7) 0.0014(8)
C16 0.0169(10) 0.0172(9) 0.0125(8) 0.0006(7) -0.0027(8) -0.0011(8)
C17 0.0139(10) 0.0198(10) 0.0175(9) 0.0007(8) 0.0003(8) 0.0014(9)
C18 0.0163(10) 0.0195(10) 0.0208(10) 0.0026(8) 0.0017(8) -0.0041(9)
C19 0.0192(10) 0.0150(9) 0.0173(9) -0.0003(7) -0.0036(8) -0.0018(9)
C20 0.0144(10) 0.0196(9) 0.0181(9) 0.0000(8) -0.0007(8) 0.0015(8)
C21 0.0155(10) 0.0205(10) 0.0141(9) 0.0020(7) -0.0002(8) -0.0031(8)
C22 0.0199(10) 0.0181(10) 0.0286(11) 0.0022(8) -0.0006(9) 0.0010(9)

loop_
_atom_type_symbol
_atom_type_description
_atom_type_scat_dispersion_real
_atom_type_scat_dispersion_imag
_atom_type_scat_source
C C 0.0181 0.0091 'International Tables Vol C Tables 4.2.6.8 and 6.1.1.4'
H H 0.0000 0.0000 'International Tables Vol C Tables 4.2.6.8 and 6.1.1.4'
N N 0.0311 0.0180 'International Tables Vol C Tables 4.2.6.8 and 6.1.1.4'
O O 0.0492 0.0322 'International Tables Vol C Tables 4.2.6.8 and 6.1.1.4'

loop_
_exptl_crystal_face_index_h
_exptl_crystal_face_index_k
_exptl_crystal_face_index_l
_exptl_crystal_face_perp_dist
0 -3 -5 0.0710
0 3 5 0.0851
-4 3 -1 0.1990
0 -1 5 0.0706
0 -3 5 0.0625
0 2 -5 0.0580
-1 -3 5 0.0998
1 2 -5 0.1063
0 5 2 0.0862
-1 4 -5 0.1056
1 -3 5 0.1121
0 1 5 0.0869
0 -5 1 0.0703

loop_
_geom_angle_atom_site_label_1
_geom_angle_atom_site_label_2
_geom_angle_atom_site_label_3
_geom_angle
_geom_angle_site_symmetry_1
_geom_angle_site_symmetry_3
_geom_angle_publ_flag
C1 O1 C11 111.62(15) . . ?
C2 O2 C1 118.25(17) . . ?
C6 O4 C5 118.23(16) . . ?
C9 O6 C8 117.59(17) . . ?
C13 O8 C12 115.12(18) . . ?
C19 O10 C22 118.01(18) . . ?
C15 N1 C4 117.29(19) . . ?
O1 C1 O2 105.79(16) . . ?
O1 C1 H1 111.0 . . ?
O1 C1 C4 112.32(18) . . ?
O2 C1 H1 111.0 . . ?
O2 C1 C4 105.56(17) . . ?
C4 C1 H1 111.0 . . ?
O2 C2 C3 110.10(19) . . ?
O3 C2 O2 123.7(2) . . ?
O3 C2 C3 126.2(2) . . ?
C2 C3 H3A 109.5 . . ?
C2 C3 H3B 109.5 . . ?
C2 C3 H3C 109.5 . . ?
H3A C3 H3B 109.5 . . ?
H3A C3 H3C 109.5 . . ?
H3B C3 H3C 109.5 . . ?
N1 C4 C1 107.32(17) . . ?
N1 C4 H4 109.8 . . ?
N1 C4 C5 108.87(17) . . ?
C1 C4 H4 109.8 . . ?
C1 C4 C5 111.23(17) . . ?
C5 C4 H4 109.8 . . ?
O4 C5 C4 106.45(16) . . ?
O4 C5 H5 109.9 . . ?
O4 C5 C8 109.24(17) . . ?
C4 C5 H5 109.9 . . ?
C8 C5 C4 111.48(17) . . ?
C8 C5 H5 109.9 . . ?
O4 C6 C7 110.00(19) . . ?
O5 C6 O4 123.6(2) . . ?
O5 C6 C7 126.4(2) . . ?
C6 C7 H7A 109.5 . . ?
C6 C7 H7B 109.5 . . ?
C6 C7 H7C 109.5 . . ?
H7A C7 H7B 109.5 . . ?
H7A C7 H7C 109.5 . . ?
H7B C7 H7C 109.5 . . ?
O6 C8 C5 108.47(16) . . ?
O6 C8 H8 110.4 . . ?
O6 C8 C11 108.12(16) . . ?
C5 C8 H8 110.4 . . ?
C5 C8 C11 108.90(17) . . ?
C11 C8 H8 110.4 . . ?
O6 C9 C10 111.26(18) . . ?
O7 C9 O6 123.4(2) . . ?
O7 C9 C10 125.3(2) . . ?
C9 C10 H10A 109.5 . . ?
C9 C10 H10B 109.5 . . ?
C9 C10 H10C 109.5 . . ?
H10A C10 H10B 109.5 . . ?
H10A C10 H10C 109.5 . . ?
H10B C10 H10C 109.5 . . ?
O1 C11 C8 107.85(16) . . ?
O1 C11 H11 109.1 . . ?
O1 C11 C12 107.97(17) . . ?
C8 C11 H11 109.1 . . ?
C12 C11 C8 113.72(18) . . ?
C12 C11 H11 109.1 . . ?
O8 C12 C11 108.36(17) . . ?
O8 C12 H12A 110.0 . . ?
O8 C12 H12B 110.0 . . ?
C11 C12 H12A 110.0 . . ?
C11 C12 H12B 110.0 . . ?
H12A C12 H12B 108.4 . . ?
O8 C13 C14 111.0(2) . . ?
O9 C13 O8 122.7(2) . . ?
O9 C13 C14 126.3(2) . . ?
C13 C14 H14A 109.5 . . ?
C13 C14 H14B 109.5 . . ?
C13 C14 H14C 109.5 . . ?
H14A C14 H14B 109.5 . . ?
H14A C14 H14C 109.5 . . ?
H14B C14 H14C 109.5 . . ?
N1 C15 H15 119.0 . . ?
N1 C15 C16 122.1(2) . . ?
C16 C15 H15 119.0 . . ?
C17 C16 C15 119.2(2) . . ?
C21 C16 C15 122.0(2) . . ?
C21 C16 C17 118.77(19) . . ?
C16 C17 H17 119.7 . . ?
C18 C17 C16 120.6(2) . . ?
C18 C17 H17 119.7 . . ?
C17 C18 H18 120.0 . . ?
C17 C18 C19 119.9(2) . . ?
C19 C18 H18 120.0 . . ?
O10 C19 C18 115.4(2) . . ?
O10 C19 C20 124.4(2) . . ?
C18 C19 C20 120.2(2) . . ?
C19 C20 H20 120.4 . . ?
C21 C20 C19 119.3(2) . . ?
C21 C20 H20 120.4 . . ?
C16 C21 C20 121.2(2) . . ?
C16 C21 H21 119.4 . . ?
C20 C21 H21 119.4 . . ?
O10 C22 H22A 109.5 . . ?
O10 C22 H22B 109.5 . . ?
O10 C22 H22C 109.5 . . ?
H22A C22 H22B 109.5 . . ?
H22A C22 H22C 109.5 . . ?
H22B C22 H22C 109.5 . . ?

loop_
_geom_bond_atom_site_label_1
_geom_bond_atom_site_label_2
_geom_bond_distance
_geom_bond_site_symmetry_2
_geom_bond_publ_flag
O1 C1 1.414(2) . ?
O1 C11 1.434(2) . ?
O2 C1 1.416(3) . ?
O2 C2 1.360(3) . ?
O3 C2 1.197(3) . ?
O4 C5 1.444(3) . ?
O4 C6 1.361(3) . ?
O5 C6 1.204(3) . ?
O6 C8 1.438(2) . ?
O6 C9 1.358(3) . ?
O7 C9 1.205(3) . ?
O8 C12 1.442(3) . ?
O8 C13 1.351(3) . ?
O9 C13 1.202(3) . ?
O10 C19 1.365(3) . ?
O10 C22 1.427(3) . ?
N1 C4 1.458(3) . ?
N1 C15 1.269(3) . ?
C1 H1 0.9800 . ?
C1 C4 1.524(3) . ?
C2 C3 1.495(3) . ?
C3 H3A 0.9600 . ?
C3 H3B 0.9600 . ?
C3 H3C 0.9600 . ?
C4 H4 0.9800 . ?
C4 C5 1.529(3) . ?
C5 H5 0.9800 . ?
C5 C8 1.516(3) . ?
C6 C7 1.490(3) . ?
C7 H7A 0.9600 . ?
C7 H7B 0.9600 . ?
C7 H7C 0.9600 . ?
C8 H8 0.9800 . ?
C8 C11 1.525(3) . ?
C9 C10 1.492(3) . ?
C10 H10A 0.9600 . ?
C10 H10B 0.9600 . ?
C10 H10C 0.9600 . ?
C11 H11 0.9800 . ?
C11 C12 1.510(3) . ?
C12 H12A 0.9700 . ?
C12 H12B 0.9700 . ?
C13 C14 1.491(3) . ?
C14 H14A 0.9600 . ?
C14 H14B 0.9600 . ?
C14 H14C 0.9600 . ?
C15 H15 0.9300 . ?
C15 C16 1.474(3) . ?
C16 C17 1.396(3) . ?
C16 C21 1.391(3) . ?
C17 H17 0.9300 . ?
C17 C18 1.390(3) . ?
C18 H18 0.9300 . ?
C18 C19 1.391(3) . ?
C19 C20 1.393(3) . ?
C20 H20 0.9300 . ?
C20 C21 1.392(3) . ?
C21 H21 0.9300 . ?
C22 H22A 0.9600 . ?
C22 H22B 0.9600 . ?
C22 H22C 0.9600 . ?

loop_
_geom_torsion_atom_site_label_1
_geom_torsion_atom_site_label_2
_geom_torsion_atom_site_label_3
_geom_torsion_atom_site_label_4
_geom_torsion
_geom_torsion_site_symmetry_1
_geom_torsion_site_symmetry_2
_geom_torsion_site_symmetry_3
_geom_torsion_site_symmetry_4
_geom_torsion_publ_flag
O1 C1 C4 N1 168.11(17) . . . . ?
O1 C1 C4 C5 49.1(2) . . . . ?
O1 C11 C12 O8 -72.7(2) . . . . ?
O2 C1 C4 N1 -77.1(2) . . . . ?
O2 C1 C4 C5 163.94(17) . . . . ?
O4 C5 C8 O6 -71.6(2) . . . . ?
O4 C5 C8 C11 170.91(15) . . . . ?
O6 C8 C11 O1 179.89(15) . . . . ?
O6 C8 C11 C12 60.2(2) . . . . ?
O10 C19 C20 C21 -178.7(2) . . . . ?
N1 C4 C5 O4 76.3(2) . . . . ?
N1 C4 C5 C8 -164.61(17) . . . . ?
N1 C15 C16 C17 -178.2(2) . . . . ?
N1 C15 C16 C21 3.4(3) . . . . ?
C1 O1 C11 C8 66.8(2) . . . . ?
C1 O1 C11 C12 -169.93(18) . . . . ?
C1 O2 C2 O3 0.2(3) . . . . ?
C1 O2 C2 C3 -178.58(17) . . . . ?
C1 C4 C5 O4 -165.61(16) . . . . ?
C1 C4 C5 C8 -46.6(2) . . . . ?
C2 O2 C1 O1 -97.9(2) . . . . ?
C2 O2 C1 C4 142.85(18) . . . . ?
C4 N1 C15 C16 -177.24(18) . . . . ?
C4 C5 C8 O6 170.99(16) . . . . ?
C4 C5 C8 C11 53.5(2) . . . . ?
C5 O4 C6 O5 -6.3(3) . . . . ?
C5 O4 C6 C7 174.32(19) . . . . ?
C5 C8 C11 O1 -62.4(2) . . . . ?
C5 C8 C11 C12 177.86(17) . . . . ?
C6 O4 C5 C4 -117.55(19) . . . . ?
C6 O4 C5 C8 121.95(19) . . . . ?
C8 O6 C9 O7 2.3(3) . . . . ?
C8 O6 C9 C10 -175.74(17) . . . . ?
C8 C11 C12 O8 46.9(2) . . . . ?
C9 O6 C8 C5 108.3(2) . . . . ?
C9 O6 C8 C11 -133.72(18) . . . . ?
C11 O1 C1 O2 -175.15(15) . . . . ?
C11 O1 C1 C4 -60.5(2) . . . . ?
C12 O8 C13 O9 -7.8(3) . . . . ?
C12 O8 C13 C14 172.05(19) . . . . ?
C13 O8 C12 C11 -175.36(18) . . . . ?
C15 N1 C4 C1 121.4(2) . . . . ?
C15 N1 C4 C5 -118.2(2) . . . . ?
C15 C16 C17 C18 -177.88(19) . . . . ?
C15 C16 C21 C20 178.53(19) . . . . ?
C16 C17 C18 C19 -0.5(3) . . . . ?
C17 C16 C21 C20 0.2(3) . . . . ?
C17 C18 C19 O10 179.4(2) . . . . ?
C17 C18 C19 C20 -0.1(3) . . . . ?
C18 C19 C20 C21 0.8(3) . . . . ?
C19 C20 C21 C16 -0.8(3) . . . . ?
C21 C16 C17 C18 0.5(3) . . . . ?
C22 O10 C19 C18 -170.02(19) . . . . ?
C22 O10 C19 C20 9.5(3) . . . . ?
